data_7048787
loop_
_publ_author_name
'Kadu, Rahul'
'Batabyal, Monojit'
'Kadyan, Heena'
'Koner, Apurba Lal'
'Kumar, Sangit'

_publ_section_title
;
 An efficient copper-catalyzed synthesis of symmetrical
 bis(N-arylbenzamide) selenides and their conversion to hypervalent
 spirodiazaselenuranes and hydroxy congeners.
;
_journal_issue 21
_journal_name_full 'Dalton transactions (Cambridge, England : 2003)'
_journal_page_first 7249
_journal_page_last 7260
_journal_paper_doi 10.1039/c8dt04832k
_journal_volume 48
_journal_year 2019
_chemical_formula_moiety 'C34 H22 N2 O2 Se'
_chemical_formula_sum 'C34 H22 N2 O2 Se'
_chemical_formula_weight 569.49
_space_group_crystal_system orthorhombic
_space_group_IT_number 29
_space_group_name_Hall 'P 2c -2ac'
_space_group_name_H-M_alt 'P c a 21'
_symmetry_space_group_name_Hall 'P 2c -2ac'
_symmetry_space_group_name_H-M 'P c a 21'
_atom_sites_solution_hydrogens geom
_atom_sites_solution_primary direct
_audit_creation_date 2016-08-02
_audit_creation_method
;
Olex2 1.2
(compiled 2015.01.26 svn.r3150 for OlexSys, GUI svn.r4998)
;
_audit_update_record
;
2018-11-30 deposited with the CCDC.
2019-01-28 downloaded from the CCDC.
;
_cell_angle_alpha 90
_cell_angle_beta 90
_cell_angle_gamma 90
_cell_formula_units_Z 8
_cell_length_a 21.073(3)
_cell_length_b 14.264(2)
_cell_length_c 16.949(3)
_cell_measurement_reflns_used 1823
_cell_measurement_temperature 293(2)
_cell_measurement_theta_max 22.09
_cell_measurement_theta_min 2.40
_cell_volume 5094.6(14)
_computing_molecular_graphics 'Olex2 (Dolomanov et al., 2009)'
_computing_publication_material 'Olex2 (Dolomanov et al., 2009)'
_computing_structure_refinement 'ShelXL (Sheldrick, 2008)'
_computing_structure_solution 'ShelXT (Sheldrick, 2015)'
_diffrn_ambient_temperature 293(2)
_diffrn_measured_fraction_theta_full 0.997
_diffrn_measured_fraction_theta_max 0.997
_diffrn_measurement_device_type 'Bruker APEX-II CCD'
_diffrn_measurement_method '\f and \w scans'
_diffrn_radiation_type MoK\a
_diffrn_radiation_wavelength 0.71073
_diffrn_reflns_av_R_equivalents 0.0870
_diffrn_reflns_av_unetI/netI 0.1240
_diffrn_reflns_Laue_measured_fraction_full 0.997
_diffrn_reflns_Laue_measured_fraction_max 0.997
_diffrn_reflns_limit_h_max 25
_diffrn_reflns_limit_h_min -23
_diffrn_reflns_limit_k_max 17
_diffrn_reflns_limit_k_min -14
_diffrn_reflns_limit_l_max 20
_diffrn_reflns_limit_l_min -15
_diffrn_reflns_number 18263
_diffrn_reflns_point_group_measured_fraction_full 0.853
_diffrn_reflns_point_group_measured_fraction_max 0.853
_diffrn_reflns_theta_full 25.100
_diffrn_reflns_theta_max 25.100
_diffrn_reflns_theta_min 1.428
_diffrn_standards_number 0
_exptl_absorpt_coefficient_mu 1.510
_exptl_absorpt_correction_T_max 0.7452
_exptl_absorpt_correction_T_min 0.6141
_exptl_absorpt_correction_type multi-scan
_exptl_absorpt_process_details
;
SADABS-2014/5 (Bruker,2014/5) was used for absorption correction.
wR2(int) was 0.0759 before and 0.0675 after correction.
The Ratio of minimum to maximum transmission is 0.8241.
The \l/2 correction factor is 0.00150.
;
_exptl_crystal_density_diffrn 1.485
_exptl_crystal_F_000 2320
_refine_diff_density_max 0.399
_refine_diff_density_min -0.638
_refine_diff_density_rms 0.082
_refine_ls_abs_structure_details
;
 Flack x determined using 1476 quotients [(I+)-(I-)]/[(I+)+(I-)]
 (Parsons, Flack and Wagner, Acta Cryst. B69 (2013) 249-259).
;
_refine_ls_abs_structure_Flack 0.049(13)
_refine_ls_extinction_method none
_refine_ls_goodness_of_fit_ref 0.959
_refine_ls_hydrogen_treatment constr
_refine_ls_matrix_type full
_refine_ls_number_parameters 703
_refine_ls_number_reflns 7747
_refine_ls_number_restraints 1
_refine_ls_restrained_S_all 0.959
_refine_ls_R_factor_all 0.0962
_refine_ls_R_factor_gt 0.0518
_refine_ls_shift/su_max 0.001
_refine_ls_shift/su_mean 0.000
_refine_ls_structure_factor_coef Fsqd
_refine_ls_weighting_details 'w=1/[\s^2^(Fo^2^)+(0.0330P)^2^] where P=(Fo^2^+2Fc^2^)/3'
_refine_ls_weighting_scheme calc
_refine_ls_wR_factor_gt 0.0898
_refine_ls_wR_factor_ref 0.1067
_reflns_Friedel_coverage 0.649
_reflns_Friedel_fraction_full 0.698
_reflns_Friedel_fraction_max 0.698
_reflns_number_gt 5103
_reflns_number_total 7747
_reflns_threshold_expression 'I > 2\s(I)'
_cod_data_source_file c8dt04832k2.cif
_cod_data_source_block final1_a
_cod_depositor_comments 'Adding full bibliography for 7048787.cif.'
_cod_original_cell_volume 5094.7(14)
_cod_database_code 7048787
_shelx_space_group_comment
;
The symmetry employed for this shelxl refinement is uniquely defined
by the following loop, which should always be used as a source of
symmetry information in preference to the above space-group names.
They are only intended as comments.
;
_olex2_refinement_description
;
1. Fixed Uiso
 At 1.2 times of:
  All C(H) groups
2.a Aromatic/amide H refined with riding coordinates:
 C32(H32), C56(H56), C67(H67), C26(H26), C44(H44), C33(H33), C50(H50),
 C20(H20), C11(H11), C2(H2), C27(H27), C43(H43), C19(H19), C53(H53), C14(H14),
 C60(H60), C5(H5), C28(H28), C49(H49), C4(H4), C36(H36), C15(H15), C64(H64),
 C31(H31), C16(H16), C55(H55), C21(H21), C39(H39), C37(H37), C61(H61), C30(H30),
  C13(H13), C22(H22), C66(H66), C3(H3), C38(H38), C65(H65), C62(H62), C54(H54),
 C45(H45), C48(H48), C47(H47), C9(H9), C10(H10)
;
_shelx_shelxl_version_number 2014/7
_olex2_submission_special_instructions 'No special instructions were received'

loop_
_space_group_symop_operation_xyz
'x, y, z'
'-x, -y, z+1/2'
'x+1/2, -y, z'
'-x+1/2, y, z+1/2'

loop_
_atom_site_label
_atom_site_type_symbol
_atom_site_fract_x
_atom_site_fract_y
_atom_site_fract_z
_atom_site_U_iso_or_equiv
_atom_site_adp_type
_atom_site_occupancy
_atom_site_site_symmetry_order
_atom_site_calc_flag
_atom_site_refinement_flags_posn
Se1 Se 0.32674(4) 0.60881(6) 0.51946(6) 0.0295(2) Uani 1 1 d .
Se2 Se 0.55180(4) 0.13265(7) 0.47217(6) 0.0303(2) Uani 1 1 d .
N1 N 0.3600(3) 0.4821(5) 0.5546(5) 0.029(2) Uani 1 1 d .
O4 O 0.5896(3) -0.0923(5) 0.6115(4) 0.0361(17) Uani 1 1 d .
O3 O 0.4508(3) 0.3317(5) 0.3548(4) 0.0414(18) Uani 1 1 d .
O2 O 0.2998(3) 0.8277(5) 0.3676(4) 0.0438(18) Uani 1 1 d .
O1 O 0.4263(3) 0.4172(5) 0.6482(4) 0.047(2) Uani 1 1 d .
N4 N 0.5772(3) -0.0008(6) 0.5003(5) 0.033(2) Uani 1 1 d .
N2 N 0.3025(3) 0.7408(5) 0.4831(5) 0.034(2) Uani 1 1 d .
N3 N 0.5171(3) 0.2621(5) 0.4463(5) 0.031(2) Uani 1 1 d .
C40 C 0.4480(4) 0.1663(7) 0.3745(6) 0.030(3) Uani 1 1 d .
C58 C 0.5672(4) -0.0244(7) 0.5763(6) 0.027(2) Uani 1 1 d .
C59 C 0.6209(4) -0.0450(7) 0.4483(6) 0.038(3) Uani 1 1 d .
C25 C 0.2591(4) 0.7930(6) 0.5293(7) 0.031(2) Uani 1 1 d .
C12 C 0.2267(5) 0.3134(7) 0.5884(6) 0.038(3) Uani 1 1 d .
C32 C 0.3381(4) 1.0252(8) 0.5506(6) 0.041(3) Uani 1 1 d .
H32 H 0.3735 1.0569 0.5316 0.049 Uiso 1 1 calc R
C18 C 0.3734(4) 0.6098(7) 0.4215(6) 0.030(2) Uani 1 1 d .
C56 C 0.4988(4) 0.0340(7) 0.6883(6) 0.033(2) Uani 1 1 d .
H56 H 0.5082 -0.0194 0.7175 0.039 Uiso 1 1 calc R
C67 C 0.5622(4) -0.1980(7) 0.4528(6) 0.036(3) Uani 1 1 d .
H67 H 0.5351 -0.1745 0.4914 0.043 Uiso 1 1 calc R
C26 C 0.2063(4) 0.7475(7) 0.5573(6) 0.037(3) Uani 1 1 d .
H26 H 0.1970 0.6873 0.5397 0.044 Uiso 1 1 calc R
C44 C 0.5947(5) 0.4760(7) 0.5272(8) 0.054(3) Uani 1 1 d .
H44 H 0.5892 0.5175 0.5690 0.064 Uiso 1 1 calc R
C57 C 0.5246(4) 0.0450(6) 0.6143(6) 0.023(2) Uani 1 1 d .
C42 C 0.5592(5) 0.3413(7) 0.4546(7) 0.042(3) Uani 1 1 d .
C33 C 0.3252(4) 0.9375(6) 0.5254(8) 0.034(2) Uani 1 1 d .
H33 H 0.3522 0.9105 0.4884 0.041 Uiso 1 1 calc R
C50 C 0.6215(5) 0.2861(8) 0.3382(6) 0.042(3) Uani 1 1 d .
H50 H 0.5929 0.2376 0.3291 0.050 Uiso 1 1 calc R
C20 C 0.4467(5) 0.5524(8) 0.3286(6) 0.041(3) Uani 1 1 d .
H20 H 0.4753 0.5067 0.3123 0.049 Uiso 1 1 calc R
C34 C 0.2731(4) 0.8849(8) 0.5522(6) 0.038(3) Uani 1 1 d .
C11 C 0.2343(5) 0.2559(7) 0.5234(8) 0.046(3) Uani 1 1 d .
H11 H 0.2060 0.2069 0.5147 0.055 Uiso 1 1 calc R
C2 C 0.4112(4) 0.7469(7) 0.5943(6) 0.037(3) Uani 1 1 d .
H2 H 0.3883 0.7940 0.5691 0.044 Uiso 1 1 calc R
C8 C 0.3185(4) 0.4048(7) 0.5458(6) 0.033(3) Uani 1 1 d .
C27 C 0.1664(5) 0.7912(8) 0.6124(7) 0.047(3) Uani 1 1 d .
H27 H 0.1320 0.7587 0.6332 0.056 Uiso 1 1 calc R
C43 C 0.5523(5) 0.4019(7) 0.5159(8) 0.048(3) Uani 1 1 d .
H43 H 0.5188 0.3940 0.5509 0.058 Uiso 1 1 calc R
C19 C 0.4152(4) 0.5396(7) 0.3991(6) 0.032(3) Uani 1 1 d .
H19 H 0.4217 0.4866 0.4300 0.039 Uiso 1 1 calc R
C53 C 0.4717(4) 0.1972(7) 0.6041(7) 0.034(3) Uani 1 1 d .
H53 H 0.4631 0.2517 0.5759 0.040 Uiso 1 1 calc R
C41 C 0.4711(4) 0.2628(7) 0.3912(6) 0.031(2) Uani 1 1 d .
C51 C 0.6108(5) 0.3503(7) 0.4020(7) 0.038(3) Uani 1 1 d .
C14 C 0.1668(5) 0.3572(8) 0.7041(7) 0.051(3) Uani 1 1 d .
H14 H 0.1336 0.3459 0.7390 0.062 Uiso 1 1 calc R
C52 C 0.5107(4) 0.1266(7) 0.5738(6) 0.029(2) Uani 1 1 d .
C17 C 0.2690(5) 0.3897(7) 0.6011(6) 0.033(2) Uani 1 1 d .
C60 C 0.6692(4) 0.0073(7) 0.4162(6) 0.038(3) Uani 1 1 d .
H60 H 0.6753 0.0688 0.4329 0.046 Uiso 1 1 calc R
C68 C 0.6106(4) -0.1399(7) 0.4227(6) 0.033(3) Uani 1 1 d .
C5 C 0.4793(4) 0.6054(8) 0.6696(6) 0.041(3) Uani 1 1 d .
H5 H 0.5017 0.5583 0.6953 0.049 Uiso 1 1 calc R
C28 C 0.1778(5) 0.8805(8) 0.6353(6) 0.041(3) Uani 1 1 d .
H28 H 0.1499 0.9101 0.6698 0.049 Uiso 1 1 calc R
C7 C 0.4051(5) 0.4851(7) 0.6116(6) 0.036(3) Uani 1 1 d .
C1 C 0.3941(4) 0.6529(7) 0.5861(6) 0.032(3) Uani 1 1 d .
C49 C 0.6728(5) 0.2961(8) 0.2914(7) 0.048(3) Uani 1 1 d .
H49 H 0.6795 0.2538 0.2505 0.057 Uiso 1 1 calc R
C4 C 0.4973(5) 0.6974(8) 0.6781(6) 0.043(3) Uani 1 1 d .
H4 H 0.5324 0.7123 0.7089 0.052 Uiso 1 1 calc R
C24 C 0.3187(5) 0.7606(7) 0.4065(6) 0.034(3) Uani 1 1 d .
C29 C 0.2315(4) 0.9288(7) 0.6075(6) 0.033(3) Uani 1 1 d .
C36 C 0.4643(4) 0.0016(7) 0.3950(6) 0.035(3) Uani 1 1 d .
H36 H 0.4875 -0.0475 0.4167 0.041 Uiso 1 1 calc R
C15 C 0.2075(5) 0.4326(8) 0.7160(7) 0.055(3) Uani 1 1 d .
H15 H 0.1999 0.4737 0.7576 0.066 Uiso 1 1 calc R
C63 C 0.6520(5) -0.1769(7) 0.3650(6) 0.036(3) Uani 1 1 d .
C64 C 0.6435(5) -0.2695(8) 0.3383(7) 0.048(3) Uani 1 1 d .
H64 H 0.6702 -0.2937 0.2997 0.058 Uiso 1 1 calc R
C35 C 0.4820(4) 0.0930(7) 0.4074(6) 0.030(2) Uani 1 1 d .
C31 C 0.2979(5) 1.0684(8) 0.6056(7) 0.051(3) Uani 1 1 d .
H31 H 0.3073 1.1278 0.6250 0.061 Uiso 1 1 calc R
C16 C 0.2587(5) 0.4472(7) 0.6674(6) 0.044(3) Uani 1 1 d .
H16 H 0.2868 0.4957 0.6784 0.053 Uiso 1 1 calc R
C55 C 0.4589(5) 0.1018(8) 0.7199(6) 0.041(3) Uani 1 1 d .
H55 H 0.4406 0.0930 0.7692 0.050 Uiso 1 1 calc R
C21 C 0.4380(5) 0.6287(8) 0.2817(7) 0.049(3) Uani 1 1 d .
H21 H 0.4601 0.6347 0.2345 0.059 Uiso 1 1 calc R
C39 C 0.3962(4) 0.1479(8) 0.3276(6) 0.038(3) Uani 1 1 d .
H39 H 0.3737 0.1968 0.3045 0.045 Uiso 1 1 calc R
C37 C 0.4108(4) -0.0160(8) 0.3490(6) 0.038(3) Uani 1 1 d .
H37 H 0.3972 -0.0774 0.3413 0.046 Uiso 1 1 calc R
C6 C 0.4272(4) 0.5827(7) 0.6223(6) 0.032(3) Uani 1 1 d .
C61 C 0.7090(5) -0.0305(8) 0.3595(7) 0.045(3) Uani 1 1 d .
H61 H 0.7416 0.0061 0.3392 0.054 Uiso 1 1 calc R
C30 C 0.2448(5) 1.0218(7) 0.6305(7) 0.046(3) Uani 1 1 d .
H30 H 0.2164 1.0525 0.6636 0.055 Uiso 1 1 calc R
C13 C 0.1762(5) 0.3000(8) 0.6405(8) 0.049(3) Uani 1 1 d .
H13 H 0.1482 0.2507 0.6317 0.059 Uiso 1 1 calc R
C22 C 0.3954(5) 0.6976(7) 0.3057(6) 0.041(3) Uani 1 1 d .
H22 H 0.3889 0.7503 0.2744 0.050 Uiso 1 1 calc R
C66 C 0.5542(5) -0.2862(7) 0.4272(7) 0.047(3) Uani 1 1 d .
H66 H 0.5214 -0.3229 0.4472 0.056 Uiso 1 1 calc R
C23 C 0.3629(5) 0.6879(7) 0.3755(6) 0.035(3) Uani 1 1 d .
C3 C 0.4634(5) 0.7680(8) 0.6411(7) 0.045(3) Uani 1 1 d .
H3 H 0.4757 0.8301 0.6476 0.054 Uiso 1 1 calc R
C46 C 0.6544(5) 0.4243(8) 0.4127(7) 0.045(3) Uani 1 1 d .
C38 C 0.3781(4) 0.0565(8) 0.3151(6) 0.040(3) Uani 1 1 d .
H38 H 0.3432 0.0438 0.2833 0.048 Uiso 1 1 calc R
C65 C 0.5964(5) -0.3238(8) 0.3689(7) 0.048(3) Uani 1 1 d .
H65 H 0.5916 -0.3854 0.3519 0.057 Uiso 1 1 calc R
C62 C 0.7018(5) -0.1188(8) 0.3330(6) 0.042(3) Uani 1 1 d .
H62 H 0.7287 -0.1422 0.2943 0.050 Uiso 1 1 calc R
C54 C 0.4470(5) 0.1816(8) 0.6778(6) 0.043(3) Uani 1 1 d .
H54 H 0.4209 0.2271 0.7001 0.052 Uiso 1 1 calc R
C45 C 0.6449(5) 0.4869(8) 0.4757(9) 0.062(3) Uani 1 1 d .
H45 H 0.6730 0.5364 0.4829 0.074 Uiso 1 1 calc R
C48 C 0.7160(5) 0.3682(10) 0.3032(8) 0.056(3) Uani 1 1 d .
H48 H 0.7517 0.3729 0.2712 0.067 Uiso 1 1 calc R
C47 C 0.7062(5) 0.4319(9) 0.3614(8) 0.056(4) Uani 1 1 d .
H47 H 0.7344 0.4815 0.3672 0.067 Uiso 1 1 calc R
C9 C 0.3246(4) 0.3462(8) 0.4816(7) 0.044(3) Uani 1 1 d .
H9 H 0.3564 0.3565 0.4445 0.052 Uiso 1 1 calc R
C10 C 0.2825(5) 0.2707(7) 0.4727(8) 0.051(3) Uani 1 1 d .
H10 H 0.2880 0.2297 0.4305 0.061 Uiso 1 1 calc R

loop_
_atom_site_aniso_label
_atom_site_aniso_U_11
_atom_site_aniso_U_22
_atom_site_aniso_U_33
_atom_site_aniso_U_23
_atom_site_aniso_U_13
_atom_site_aniso_U_12
Se1 0.0317(5) 0.0223(5) 0.0346(6) -0.0002(6) -0.0005(5) 0.0018(5)
Se2 0.0316(5) 0.0240(5) 0.0353(6) 0.0034(6) -0.0001(5) 0.0022(5)
N1 0.026(4) 0.018(5) 0.042(6) 0.000(4) -0.002(4) -0.004(4)
O4 0.046(4) 0.028(4) 0.035(4) 0.002(3) -0.002(3) 0.005(3)
O3 0.047(4) 0.028(4) 0.049(5) 0.008(4) -0.006(4) 0.012(4)
O2 0.058(4) 0.024(4) 0.049(5) 0.005(4) -0.006(4) 0.004(4)
O1 0.051(4) 0.036(5) 0.053(5) 0.015(4) -0.007(4) 0.002(4)
N4 0.032(4) 0.031(5) 0.035(7) 0.003(4) 0.002(4) 0.010(4)
N2 0.039(5) 0.031(5) 0.030(6) 0.000(4) 0.001(4) 0.011(4)
N3 0.024(4) 0.025(5) 0.045(6) 0.000(4) -0.002(4) -0.001(4)
C40 0.020(5) 0.034(7) 0.037(7) 0.001(5) 0.001(5) 0.005(5)
C58 0.021(5) 0.020(6) 0.039(7) -0.005(5) -0.003(5) -0.004(4)
C59 0.032(6) 0.026(6) 0.055(8) 0.002(5) -0.004(5) 0.003(5)
C25 0.033(5) 0.029(6) 0.032(6) 0.006(6) -0.004(5) -0.002(4)
C12 0.048(7) 0.025(7) 0.042(8) 0.001(5) -0.004(6) -0.004(5)
C32 0.034(6) 0.040(7) 0.049(8) -0.009(5) 0.002(5) -0.001(5)
C18 0.025(5) 0.027(6) 0.039(7) -0.005(5) 0.001(5) -0.001(5)
C56 0.036(6) 0.032(7) 0.030(7) 0.000(5) -0.009(5) 0.003(5)
C67 0.037(6) 0.023(6) 0.048(8) 0.003(5) -0.005(5) -0.004(5)
C26 0.037(6) 0.034(7) 0.039(7) -0.010(5) -0.002(5) 0.005(5)
C44 0.088(9) 0.024(7) 0.049(8) -0.010(7) -0.011(8) 0.006(6)
C57 0.026(5) 0.018(6) 0.025(6) -0.005(4) -0.008(4) -0.004(4)
C42 0.037(6) 0.027(6) 0.062(10) 0.003(6) -0.007(6) -0.006(5)
C33 0.039(5) 0.028(6) 0.037(6) 0.005(7) -0.003(5) 0.000(5)
C50 0.037(6) 0.036(7) 0.052(8) 0.020(6) -0.005(6) -0.004(5)
C20 0.052(7) 0.034(7) 0.037(7) -0.013(5) 0.010(6) 0.010(6)
C34 0.033(6) 0.040(7) 0.041(7) 0.002(5) -0.001(5) 0.004(5)
C11 0.058(7) 0.033(6) 0.046(7) -0.001(7) -0.001(7) -0.018(5)
C2 0.040(6) 0.033(7) 0.038(7) 0.001(5) -0.010(5) 0.004(5)
C8 0.034(5) 0.029(7) 0.036(8) 0.004(5) -0.003(5) 0.000(5)
C27 0.042(6) 0.046(8) 0.052(8) 0.002(6) 0.000(6) -0.009(6)
C43 0.069(7) 0.019(6) 0.057(7) -0.002(6) -0.003(8) 0.011(6)
C19 0.046(6) 0.018(6) 0.033(7) -0.004(5) 0.011(5) -0.004(5)
C53 0.031(5) 0.020(6) 0.051(8) 0.000(5) -0.001(5) 0.004(5)
C41 0.027(5) 0.029(7) 0.037(7) -0.001(5) 0.010(5) -0.002(5)
C51 0.041(6) 0.020(6) 0.052(8) 0.004(5) -0.004(5) 0.000(5)
C14 0.048(7) 0.050(8) 0.056(9) 0.007(7) 0.015(6) -0.026(6)
C52 0.026(5) 0.030(6) 0.033(6) -0.002(5) 0.002(5) 0.000(5)
C17 0.048(6) 0.027(6) 0.024(6) 0.001(5) 0.001(5) -0.010(5)
C60 0.037(6) 0.033(7) 0.046(7) -0.006(5) 0.002(5) 0.001(5)
C68 0.030(5) 0.038(7) 0.032(7) -0.002(5) -0.008(5) 0.004(5)
C5 0.034(6) 0.043(8) 0.046(8) 0.008(6) -0.008(5) -0.010(6)
C28 0.041(6) 0.047(8) 0.036(7) -0.003(6) 0.004(5) 0.001(6)
C7 0.047(7) 0.023(6) 0.039(7) 0.003(5) 0.008(6) -0.011(5)
C1 0.029(5) 0.033(7) 0.034(7) 0.000(5) -0.002(5) -0.002(5)
C49 0.043(7) 0.049(8) 0.050(8) 0.013(6) 0.004(6) 0.008(6)
C4 0.037(6) 0.053(8) 0.040(7) -0.006(6) -0.010(5) -0.007(6)
C24 0.040(6) 0.023(6) 0.039(7) -0.003(5) -0.005(5) 0.000(5)
C29 0.034(6) 0.032(6) 0.035(7) -0.004(5) 0.007(5) 0.001(5)
C36 0.034(6) 0.030(6) 0.040(7) 0.006(5) 0.004(5) 0.001(5)
C15 0.063(8) 0.060(9) 0.043(8) -0.017(7) 0.018(7) -0.015(7)
C63 0.048(6) 0.027(6) 0.034(7) -0.001(5) -0.002(5) 0.012(5)
C64 0.054(7) 0.039(8) 0.052(9) -0.005(6) -0.017(6) 0.011(6)
C35 0.030(5) 0.026(6) 0.034(7) -0.001(5) 0.003(5) 0.002(5)
C31 0.052(7) 0.038(7) 0.064(9) -0.012(6) -0.001(6) 0.001(6)
C16 0.048(7) 0.040(7) 0.045(8) -0.004(6) 0.011(6) -0.022(6)
C55 0.050(7) 0.054(8) 0.020(6) -0.004(5) 0.001(5) 0.006(6)
C21 0.070(8) 0.045(8) 0.034(7) -0.003(6) 0.018(6) 0.001(7)
C39 0.036(6) 0.043(8) 0.035(7) 0.003(5) 0.005(5) 0.008(5)
C37 0.036(6) 0.039(7) 0.040(7) -0.003(6) 0.003(5) -0.007(5)
C6 0.039(6) 0.020(6) 0.036(7) 0.004(5) 0.000(5) 0.000(5)
C61 0.047(7) 0.047(8) 0.042(8) 0.001(6) 0.013(6) -0.004(6)
C30 0.047(7) 0.037(7) 0.054(8) -0.008(6) 0.005(6) 0.001(6)
C13 0.049(7) 0.042(8) 0.057(9) 0.000(7) 0.004(7) -0.008(6)
C22 0.068(7) 0.025(7) 0.032(7) -0.003(5) -0.003(6) -0.002(6)
C66 0.063(7) 0.020(6) 0.058(8) 0.011(6) -0.001(7) -0.002(6)
C23 0.042(6) 0.025(6) 0.037(7) -0.001(5) 0.005(5) 0.001(5)
C3 0.045(7) 0.042(8) 0.048(8) -0.006(6) -0.001(6) -0.018(6)
C46 0.050(7) 0.036(7) 0.049(8) 0.015(6) -0.019(6) -0.011(6)
C38 0.029(6) 0.054(8) 0.037(7) -0.006(6) -0.005(5) -0.001(6)
C65 0.051(7) 0.031(7) 0.062(9) -0.007(6) -0.013(6) 0.013(6)
C62 0.041(6) 0.040(8) 0.045(8) 0.002(6) 0.004(5) 0.017(6)
C54 0.054(7) 0.038(7) 0.038(7) -0.008(6) 0.009(6) 0.009(6)
C45 0.074(8) 0.033(7) 0.078(10) 0.017(8) -0.012(8) -0.012(6)
C48 0.039(6) 0.075(10) 0.055(9) 0.024(8) -0.002(6) -0.001(7)
C47 0.048(7) 0.061(9) 0.059(9) 0.035(8) -0.014(7) -0.015(7)
C9 0.046(6) 0.051(8) 0.034(7) -0.011(6) 0.012(6) -0.004(5)
C10 0.066(7) 0.024(6) 0.063(8) -0.020(7) 0.005(8) -0.011(6)

loop_
_atom_type_symbol
_atom_type_description
_atom_type_scat_dispersion_real
_atom_type_scat_dispersion_imag
_atom_type_scat_source
C C 0.0033 0.0016 'International Tables Vol C Tables 4.2.6.8 and 6.1.1.4'
H H 0.0000 0.0000 'International Tables Vol C Tables 4.2.6.8 and 6.1.1.4'
N N 0.0061 0.0033 'International Tables Vol C Tables 4.2.6.8 and 6.1.1.4'
O O 0.0106 0.0060 'International Tables Vol C Tables 4.2.6.8 and 6.1.1.4'
Se Se -0.0929 2.2259 'International Tables Vol C Tables 4.2.6.8 and 6.1.1.4'

loop_
_geom_angle_atom_site_label_1
_geom_angle_atom_site_label_2
_geom_angle_atom_site_label_3
_geom_angle
N1 Se1 N2 174.2(3)
C18 Se1 N1 94.7(4)
C18 Se1 N2 82.1(4)
C1 Se1 N1 82.2(4)
C1 Se1 N2 93.5(4)
C1 Se1 C18 97.3(4)
N3 Se2 N4 174.1(3)
C52 Se2 N4 82.4(4)
C52 Se2 N3 94.1(4)
C35 Se2 N4 93.4(4)
C35 Se2 N3 82.4(4)
C35 Se2 C52 98.8(4)
C8 N1 Se1 116.8(6)
C7 N1 Se1 115.0(6)
C7 N1 C8 122.2(8)
C58 N4 Se2 114.6(6)
C58 N4 C59 125.6(8)
C59 N4 Se2 116.1(6)
C25 N2 Se1 118.6(7)
C24 N2 Se1 114.3(6)
C24 N2 C25 125.2(8)
C42 N3 Se2 117.9(6)
C41 N3 Se2 114.6(6)
C41 N3 C42 120.3(8)
C35 C40 C41 117.0(9)
C39 C40 C41 123.1(9)
C39 C40 C35 119.9(10)
O4 C58 N4 126.8(9)
O4 C58 C57 123.1(9)
N4 C58 C57 110.1(9)
N4 C59 C68 120.4(9)
C60 C59 N4 119.0(9)
C60 C59 C68 120.3(10)
C26 C25 N2 117.8(8)
C26 C25 C34 121.2(10)
C34 C25 N2 120.7(8)
C11 C12 C17 120.1(10)
C11 C12 C13 120.7(10)
C13 C12 C17 119.1(10)
C33 C32 H32 120.1
C33 C32 C31 119.8(10)
C31 C32 H32 120.1
C19 C18 Se1 123.7(8)
C23 C18 Se1 114.2(7)
C23 C18 C19 122.1(10)
C57 C56 H56 119.6
C57 C56 C55 120.8(9)
C55 C56 H56 119.6
C68 C67 H67 119.2
C66 C67 H67 119.2
C66 C67 C68 121.6(10)
C25 C26 H26 119.8
C25 C26 C27 120.4(10)
C27 C26 H26 119.8
C43 C44 H44 120.4
C45 C44 H44 120.4
C45 C44 C43 119.2(12)
C56 C57 C58 124.0(9)
C56 C57 C52 117.6(9)
C52 C57 C58 118.4(9)
C43 C42 N3 120.5(9)
C43 C42 C51 120.4(10)
C51 C42 N3 118.9(10)
C32 C33 H33 118.3
C32 C33 C34 123.3(10)
C34 C33 H33 118.3
C51 C50 H50 120.0
C49 C50 H50 120.0
C49 C50 C51 120.0(11)
C19 C20 H20 118.4
C21 C20 H20 118.4
C21 C20 C19 123.2(10)
C25 C34 C33 125.1(9)
C25 C34 C29 117.7(9)
C33 C34 C29 117.2(10)
C12 C11 H11 119.9
C10 C11 C12 120.2(10)
C10 C11 H11 119.9
C1 C2 H2 121.0
C3 C2 H2 121.0
C3 C2 C1 118.0(10)
N1 C8 C17 120.2(9)
C9 C8 N1 119.9(9)
C9 C8 C17 119.9(9)
C26 C27 H27 119.9
C28 C27 C26 120.2(10)
C28 C27 H27 119.9
C44 C43 H43 119.4
C42 C43 C44 121.2(11)
C42 C43 H43 119.4
C18 C19 H19 121.7
C20 C19 C18 116.6(10)
C20 C19 H19 121.7
C52 C53 H53 121.9
C54 C53 H53 121.9
C54 C53 C52 116.2(10)
O3 C41 N3 127.0(9)
O3 C41 C40 121.8(9)
N3 C41 C40 111.1(9)
C42 C51 C50 122.5(10)
C46 C51 C42 119.3(11)
C46 C51 C50 118.2(10)
C15 C14 H14 120.4
C13 C14 H14 120.4
C13 C14 C15 119.2(10)
C57 C52 Se2 112.6(7)
C57 C52 C53 123.3(9)
C53 C52 Se2 124.1(8)
C8 C17 C12 118.5(9)
C16 C17 C12 118.0(9)
C16 C17 C8 123.5(9)
C59 C60 H60 119.6
C59 C60 C61 120.7(10)
C61 C60 H60 119.6
C67 C68 C59 123.6(9)
C67 C68 C63 118.6(10)
C63 C68 C59 117.8(9)
C4 C5 H5 120.0
C4 C5 C6 120.0(10)
C6 C5 H5 120.0
C27 C28 H28 119.7
C27 C28 C29 120.6(10)
C29 C28 H28 119.7
N1 C7 C6 109.8(9)
O1 C7 N1 126.0(10)
O1 C7 C6 124.2(10)
C2 C1 Se1 124.3(7)
C6 C1 Se1 113.7(8)
C6 C1 C2 121.9(9)
C50 C49 H49 119.4
C50 C49 C48 121.3(12)
C48 C49 H49 119.4
C5 C4 H4 119.9
C5 C4 C3 120.3(10)
C3 C4 H4 119.9
O2 C24 N2 126.0(9)
O2 C24 C23 123.7(10)
N2 C24 C23 110.2(9)
C28 C29 C34 119.9(10)
C28 C29 C30 121.9(10)
C30 C29 C34 118.2(9)
C35 C36 H36 120.8
C35 C36 C37 118.5(10)
C37 C36 H36 120.8
C14 C15 H15 119.5
C16 C15 C14 121.0(11)
C16 C15 H15 119.5
C68 C63 C62 119.6(9)
C64 C63 C68 119.6(10)
C64 C63 C62 120.8(10)
C63 C64 H64 119.8
C65 C64 C63 120.3(11)
C65 C64 H64 119.8
C40 C35 Se2 113.8(7)
C36 C35 Se2 125.1(8)
C36 C35 C40 121.1(9)
C32 C31 H31 120.5
C30 C31 C32 119.0(10)
C30 C31 H31 120.5
C17 C16 H16 119.6
C15 C16 C17 120.7(10)
C15 C16 H16 119.6
C56 C55 H55 120.3
C54 C55 C56 119.4(10)
C54 C55 H55 120.3
C20 C21 H21 120.6
C20 C21 C22 118.8(11)
C22 C21 H21 120.6
C40 C39 H39 120.3
C38 C39 C40 119.3(10)
C38 C39 H39 120.3
C36 C37 H37 119.8
C38 C37 C36 120.4(10)
C38 C37 H37 119.8
C5 C6 C7 122.5(10)
C1 C6 C5 119.2(10)
C1 C6 C7 118.3(9)
C60 C61 H61 119.0
C62 C61 C60 121.9(11)
C62 C61 H61 119.0
C29 C30 H30 118.9
C31 C30 C29 122.3(10)
C31 C30 H30 118.9
C12 C13 H13 119.1
C14 C13 C12 121.8(11)
C14 C13 H13 119.1
C21 C22 H22 119.9
C23 C22 C21 120.1(11)
C23 C22 H22 119.9
C67 C66 H66 120.1
C67 C66 C65 119.7(10)
C65 C66 H66 120.1
C18 C23 C24 117.7(10)
C22 C23 C18 119.2(10)
C22 C23 C24 123.0(10)
C2 C3 H3 119.7
C4 C3 C2 120.6(10)
C4 C3 H3 119.7
C45 C46 C51 118.6(11)
C47 C46 C51 119.0(12)
C47 C46 C45 122.3(11)
C39 C38 H38 119.6
C37 C38 C39 120.8(10)
C37 C38 H38 119.6
C64 C65 C66 120.1(11)
C64 C65 H65 119.9
C66 C65 H65 119.9
C63 C62 H62 120.2
C61 C62 C63 119.6(10)
C61 C62 H62 120.2
C53 C54 H54 118.7
C55 C54 C53 122.7(10)
C55 C54 H54 118.7
C44 C45 C46 121.2(11)
C44 C45 H45 119.4
C46 C45 H45 119.4
C49 C48 H48 119.9
C47 C48 C49 120.1(11)
C47 C48 H48 119.9
C46 C47 H47 119.4
C48 C47 C46 121.3(12)
C48 C47 H47 119.4
C8 C9 H9 120.3
C8 C9 C10 119.5(10)
C10 C9 H9 120.3
C11 C10 C9 121.9(11)
C11 C10 H10 119.1
C9 C10 H10 119.1

loop_
_geom_bond_atom_site_label_1
_geom_bond_atom_site_label_2
_geom_bond_distance
Se1 N1 2.028(7)
Se1 N2 2.046(8)
Se1 C18 1.930(10)
Se1 C1 1.921(9)
Se2 N4 2.034(8)
Se2 N3 2.034(8)
Se2 C52 1.931(9)
Se2 C35 1.921(9)
N1 C8 1.414(11)
N1 C7 1.356(12)
O4 C58 1.231(10)
O3 C41 1.237(11)
O2 C24 1.229(11)
O1 C7 1.234(11)
N4 C58 1.348(12)
N4 C59 1.423(11)
N2 C25 1.416(12)
N2 C24 1.372(12)
N3 C42 1.443(12)
N3 C41 1.346(11)
C40 C41 1.487(13)
C40 C35 1.384(12)
C40 C39 1.376(13)
C58 C57 1.483(12)
C59 C60 1.374(12)
C59 C68 1.438(13)
C25 C26 1.373(12)
C25 C34 1.398(13)
C12 C11 1.383(15)
C12 C17 1.424(13)
C12 C13 1.396(14)
C32 H32 0.9300
C32 C33 1.349(12)
C32 C31 1.401(14)
C18 C19 1.386(12)
C18 C23 1.378(13)
C56 H56 0.9300
C56 C57 1.375(13)
C56 C55 1.389(13)
C67 H67 0.9300
C67 C68 1.410(12)
C67 C66 1.342(13)
C26 H26 0.9300
C26 C27 1.404(14)
C44 H44 0.9300
C44 C43 1.397(13)
C44 C45 1.381(16)
C57 C52 1.383(12)
C42 C43 1.359(14)
C42 C51 1.413(14)
C33 H33 0.9300
C33 C34 1.406(12)
C50 H50 0.9300
C50 C51 1.434(14)
C50 C49 1.350(13)
C20 H20 0.9300
C20 C19 1.379(13)
C20 C21 1.359(15)
C34 C29 1.428(13)
C11 H11 0.9300
C11 C10 1.348(14)
C2 H2 0.9300
C2 C1 1.395(13)
C2 C3 1.390(13)
C8 C17 1.419(12)
C8 C9 1.379(13)
C27 H27 0.9300
C27 C28 1.352(14)
C43 H43 0.9300
C19 H19 0.9300
C53 H53 0.9300
C53 C52 1.396(12)
C53 C54 1.372(14)
C51 C46 1.411(13)
C14 H14 0.9300
C14 C15 1.389(14)
C14 C13 1.366(15)
C17 C16 1.408(13)
C60 H60 0.9300
C60 C61 1.384(13)
C68 C63 1.413(13)
C5 H5 0.9300
C5 C4 1.374(14)
C5 C6 1.396(13)
C28 H28 0.9300
C28 C29 1.407(13)
C7 C6 1.479(13)
C1 C6 1.366(13)
C49 H49 0.9300
C49 C48 1.388(15)
C4 H4 0.9300
C4 C3 1.385(14)
C24 C23 1.490(13)
C29 C30 1.409(13)
C36 H36 0.9300
C36 C35 1.373(12)
C36 C37 1.393(13)
C15 H15 0.9300
C15 C16 1.373(13)
C63 C64 1.406(14)
C63 C62 1.443(14)
C64 H64 0.9300
C64 C65 1.361(14)
C31 H31 0.9300
C31 C30 1.369(14)
C16 H16 0.9300
C55 H55 0.9300
C55 C54 1.365(14)
C21 H21 0.9300
C21 C22 1.391(14)
C39 H39 0.9300
C39 C38 1.375(14)
C37 H37 0.9300
C37 C38 1.369(13)
C61 H61 0.9300
C61 C62 1.346(14)
C30 H30 0.9300
C13 H13 0.9300
C22 H22 0.9300
C22 C23 1.374(14)
C66 H66 0.9300
C66 C65 1.434(14)
C3 H3 0.9300
C46 C45 1.407(16)
C46 C47 1.399(15)
C38 H38 0.9300
C65 H65 0.9300
C62 H62 0.9300
C54 H54 0.9300
C45 H45 0.9300
C48 H48 0.9300
C48 C47 1.356(17)
C47 H47 0.9300
C9 H9 0.9300
C9 C10 1.404(13)
C10 H10 0.9300

loop_
_geom_torsion_atom_site_label_1
_geom_torsion_atom_site_label_2
_geom_torsion_atom_site_label_3
_geom_torsion_atom_site_label_4
_geom_torsion
Se1 N1 C8 C17 -78.7(10)
Se1 N1 C8 C9 98.7(9)
Se1 N1 C7 O1 170.8(9)
Se1 N1 C7 C6 -11.1(10)
Se1 N2 C25 C26 -43.8(11)
Se1 N2 C25 C34 129.8(8)
Se1 N2 C24 O2 166.7(8)
Se1 N2 C24 C23 -13.0(10)
Se1 C18 C19 C20 -177.6(7)
Se1 C18 C23 C24 0.6(12)
Se1 C18 C23 C22 177.7(7)
Se1 C1 C6 C5 177.2(8)
Se1 C1 C6 C7 -4.8(12)
Se2 N4 C58 O4 -164.3(8)
Se2 N4 C58 C57 15.1(9)
Se2 N4 C59 C60 38.0(11)
Se2 N4 C59 C68 -135.0(8)
Se2 N3 C42 C43 -106.3(9)
Se2 N3 C42 C51 68.4(11)
Se2 N3 C41 O3 -165.5(8)
Se2 N3 C41 C40 11.5(9)
N1 C8 C17 C12 177.5(8)
N1 C8 C17 C16 -1.4(15)
N1 C8 C9 C10 -178.8(9)
N1 C7 C6 C5 -171.4(9)
N1 C7 C6 C1 10.6(13)
O4 C58 C57 C56 -9.4(14)
O4 C58 C57 C52 169.3(9)
O2 C24 C23 C18 -171.2(10)
O2 C24 C23 C22 11.8(16)
O1 C7 C6 C5 6.7(16)
O1 C7 C6 C1 -171.3(10)
N4 C58 C57 C56 171.1(8)
N4 C58 C57 C52 -10.2(11)
N4 C59 C60 C61 -173.6(9)
N4 C59 C68 C67 -7.2(14)
N4 C59 C68 C63 173.7(8)
N2 C25 C26 C27 170.9(9)
N2 C25 C34 C33 7.9(15)
N2 C25 C34 C29 -171.5(9)
N2 C24 C23 C18 8.4(13)
N2 C24 C23 C22 -168.6(9)
N3 C42 C43 C44 176.5(10)
N3 C42 C51 C50 2.9(15)
N3 C42 C51 C46 -176.2(9)
C40 C39 C38 C37 0.3(15)
C58 N4 C59 C60 -119.1(11)
C58 N4 C59 C68 67.8(12)
C58 C57 C52 Se2 -0.1(10)
C58 C57 C52 C53 -179.3(8)
C59 N4 C58 O4 -6.9(15)
C59 N4 C58 C57 172.6(8)
C59 C60 C61 C62 0.7(17)
C59 C68 C63 C64 180.0(9)
C59 C68 C63 C62 -1.1(14)
C25 N2 C24 O2 2.6(16)
C25 N2 C24 C23 -177.0(8)
C25 C26 C27 C28 3.4(16)
C25 C34 C29 C28 -1.7(14)
C25 C34 C29 C30 -179.4(9)
C12 C11 C10 C9 -2.8(18)
C12 C17 C16 C15 -3.1(16)
C32 C33 C34 C25 -178.0(10)
C32 C33 C34 C29 1.4(15)
C32 C31 C30 C29 5.2(17)
C56 C57 C52 Se2 178.7(6)
C56 C57 C52 C53 -0.5(14)
C56 C55 C54 C53 1.4(17)
C67 C68 C63 C64 0.9(14)
C67 C68 C63 C62 179.8(9)
C67 C66 C65 C64 -1.5(16)
C26 C25 C34 C33 -178.7(10)
C26 C25 C34 C29 1.8(14)
C26 C27 C28 C29 -3.3(16)
C57 C56 C55 C54 -2.1(15)
C42 N3 C41 O3 -15.9(14)
C42 N3 C41 C40 161.1(9)
C42 C51 C46 C45 0.0(15)
C42 C51 C46 C47 178.7(10)
C33 C32 C31 C30 -2.6(17)
C33 C34 C29 C28 178.8(9)
C33 C34 C29 C30 1.0(14)
C50 C51 C46 C45 -179.1(10)
C50 C51 C46 C47 -0.4(15)
C50 C49 C48 C47 -1.7(17)
C20 C21 C22 C23 -0.1(16)
C34 C25 C26 C27 -2.6(15)
C34 C29 C30 C31 -4.4(16)
C11 C12 C17 C8 0.0(15)
C11 C12 C17 C16 178.9(10)
C11 C12 C13 C14 -178.4(11)
C2 C1 C6 C5 0.8(15)
C2 C1 C6 C7 178.9(9)
C8 N1 C7 O1 19.0(15)
C8 N1 C7 C6 -162.8(8)
C8 C17 C16 C15 175.8(10)
C8 C9 C10 C11 2.8(17)
C27 C28 C29 C34 2.5(15)
C27 C28 C29 C30 -179.8(11)
C43 C44 C45 C46 -0.6(18)
C43 C42 C51 C50 177.7(10)
C43 C42 C51 C46 -1.4(15)
C19 C18 C23 C24 -178.0(9)
C19 C18 C23 C22 -0.9(15)
C19 C20 C21 C22 0.2(17)
C41 N3 C42 C43 105.0(11)
C41 N3 C42 C51 -80.2(12)
C41 C40 C35 Se2 2.0(11)
C41 C40 C35 C36 -179.8(9)
C41 C40 C39 C38 179.9(9)
C51 C42 C43 C44 1.8(16)
C51 C50 C49 C48 -0.5(15)
C51 C46 C45 C44 0.9(17)
C51 C46 C47 C48 -1.8(17)
C14 C15 C16 C17 4.1(18)
C52 C53 C54 C55 -0.3(16)
C17 C12 C11 C10 1.4(17)
C17 C12 C13 C14 -1.0(17)
C17 C8 C9 C10 -1.4(15)
C60 C59 C68 C67 179.9(9)
C60 C59 C68 C63 0.8(14)
C60 C61 C62 C63 -1.0(17)
C68 C59 C60 C61 -0.6(15)
C68 C67 C66 C65 1.3(16)
C68 C63 C64 C65 -1.2(15)
C68 C63 C62 C61 1.2(15)
C5 C4 C3 C2 -0.6(16)
C28 C29 C30 C31 177.9(10)
C7 N1 C8 C17 72.6(12)
C7 N1 C8 C9 -110.0(11)
C1 C2 C3 C4 0.2(15)
C49 C50 C51 C42 -177.6(10)
C49 C50 C51 C46 1.5(15)
C49 C48 C47 C46 2.8(18)
C4 C5 C6 C7 -179.2(10)
C4 C5 C6 C1 -1.2(16)
C24 N2 C25 C26 119.6(10)
C24 N2 C25 C34 -66.8(13)
C36 C37 C38 C39 -1.9(15)
C15 C14 C13 C12 1.9(18)
C63 C64 C65 C66 1.4(16)
C64 C63 C62 C61 -179.9(10)
C35 C40 C41 O3 168.1(9)
C35 C40 C41 N3 -9.1(12)
C35 C40 C39 C38 1.2(15)
C35 C36 C37 C38 2.1(15)
C31 C32 C33 C34 -0.7(17)
C55 C56 C57 C58 -179.7(8)
C55 C56 C57 C52 1.7(14)
C21 C20 C19 C18 -0.5(16)
C21 C22 C23 C18 0.5(15)
C21 C22 C23 C24 177.4(9)
C39 C40 C41 O3 -10.7(15)
C39 C40 C41 N3 172.1(9)
C39 C40 C35 Se2 -179.1(7)
C39 C40 C35 C36 -1.0(15)
C37 C36 C35 Se2 177.3(7)
C37 C36 C35 C40 -0.7(14)
C6 C5 C4 C3 1.1(16)
C13 C12 C11 C10 178.7(10)
C13 C12 C17 C8 -177.4(9)
C13 C12 C17 C16 1.5(15)
C13 C14 C15 C16 -3.4(18)
C66 C67 C68 C59 180.0(10)
C66 C67 C68 C63 -1.0(15)
C23 C18 C19 C20 0.9(15)
C3 C2 C1 Se1 -176.3(7)
C3 C2 C1 C6 -0.3(15)
C62 C63 C64 C65 179.9(10)
C54 C53 C52 Se2 -179.3(8)
C54 C53 C52 C57 -0.2(14)
C45 C44 C43 C42 -0.8(16)
C45 C46 C47 C48 176.9(11)
C47 C46 C45 C44 -177.7(10)
C9 C8 C17 C12 0.1(14)
C9 C8 C17 C16 -178.8(10)
